data_4100966
_journal_name_full 'Journal of the American Chemical Society'
_journal_year 2005
_chemical_formula_moiety 'C36.50 H28 Cl Co N6 O7, 0.5(C H2 Cl2)'
_chemical_formula_sum 'C36.5 H28 Cl Co N6 O7'
_chemical_formula_weight 757.03
_space_group_IT_number 15
_symmetry_cell_setting monoclinic
_symmetry_space_group_name_Hall '-C 2yc'
_symmetry_space_group_name_H-M 'C 1 2/c 1'
_cell_angle_alpha 90.00
_cell_angle_beta 91.349(2)
_cell_angle_gamma 90.00
_cell_formula_units_Z 8
_cell_length_a 25.5931(12)
_cell_length_b 10.2487(5)
_cell_length_c 27.0553(13)
_cell_measurement_temperature 150(1)
_cell_volume 7094.5(6)
_diffrn_ambient_temperature 150(1)
_exptl_crystal_density_diffrn 1.418
_cod_depositor_comments
;
The following automatic conversions were performed:
'_symmetry_cell_setting' value 'Monoclinic' changed to 'monoclinic'
according to '/home/saulius/struct/CIF-dictionaries/cif_core.dic'
dictionary named 'cif_core.dic' version 2.4.1 from 2010-06-29.

Automatic conversion script
Id: cif_fix_enum 1527 2010-12-29 10:47:43Z saulius 
;
_cod_original_sg_symbol_H-M 'C 2/c'
_cod_original_formula_sum 'C36.50 H28 Cl Co N6 O7'
_cod_database_code 4100966

loop_
_symmetry_equiv_pos_as_xyz
'x, y, z'
'-x, y, -z+1/2'
'x+1/2, y+1/2, z'
'-x+1/2, y+1/2, -z+1/2'
'-x, -y, -z'
'x, -y, z-1/2'
'-x+1/2, -y+1/2, -z'
'x+1/2, -y+1/2, z-1/2'

loop_
_atom_site_label
_atom_site_type_symbol
_atom_site_fract_x
_atom_site_fract_y
_atom_site_fract_z
_atom_site_U_iso_or_equiv
_atom_site_adp_type
_atom_site_occupancy
_atom_site_symmetry_multiplicity
_atom_site_calc_flag
_atom_site_refinement_flags
_atom_site_disorder_assembly
_atom_site_disorder_group
Co1 Co 0.12898(2) 0.02228(5) 0.125418(18) 0.03246(18) Uani 1 1 d . . .
O1 O 0.09143(10) 0.1763(2) 0.13985(9) 0.0366(6) Uani 1 1 d . . .
O2 O 0.10297(10) -0.0430(2) 0.18518(9) 0.0379(6) Uani 1 1 d . . .
O3 O 0.42920(12) -0.0449(3) 0.15294(11) 0.0555(8) Uani 1 1 d . . .
O4 O 0.42182(12) 0.1433(3) 0.11813(13) 0.0666(9) Uani 1 1 d . . .
N1 N 0.15217(12) 0.0837(3) 0.06466(11) 0.0347(7) Uani 1 1 d . . .
N2 N 0.16405(12) -0.1344(3) 0.10956(11) 0.0326(7) Uani 1 1 d . . .
N3 N 0.06796(12) -0.0451(3) 0.08902(11) 0.0333(7) Uani 1 1 d . . .
N4 N 0.18954(12) 0.0889(3) 0.16357(11) 0.0344(7) Uani 1 1 d . . .
N5 N 0.40412(14) 0.0348(4) 0.12860(13) 0.0455(9) Uani 1 1 d . . .
C1 C 0.08695(15) 0.2801(4) 0.11121(14) 0.0361(9) Uani 1 1 d . . .
C2 C 0.05284(15) 0.3795(4) 0.12625(15) 0.0422(10) Uani 1 1 d . . .
H2A H 0.0336 0.3685 0.1556 0.051 Uiso 1 1 calc R . .
C3 C 0.04691(18) 0.4922(4) 0.09918(17) 0.0489(11) Uani 1 1 d . . .
H3A H 0.0230 0.5566 0.1098 0.059 Uiso 1 1 calc R . .
C4 C 0.07505(18) 0.5144(4) 0.05656(18) 0.0546(12) Uani 1 1 d . . .
H4A H 0.0716 0.5943 0.0390 0.066 Uiso 1 1 calc R . .
C5 C 0.10840(17) 0.4167(4) 0.04038(16) 0.0469(11) Uani 1 1 d . . .
H5A H 0.1276 0.4300 0.0112 0.056 Uiso 1 1 calc R . .
C6 C 0.11419(15) 0.2986(4) 0.06658(13) 0.0357(9) Uani 1 1 d . . .
C7 C 0.14448(15) 0.1974(4) 0.04471(14) 0.0379(9) Uani 1 1 d . . .
H7A H 0.1599 0.2145 0.0138 0.045 Uiso 1 1 calc R . .
C8 C 0.10167(15) -0.1687(4) 0.19820(13) 0.0372(9) Uani 1 1 d . . .
C9 C 0.07248(16) -0.2014(4) 0.24028(15) 0.0469(11) Uani 1 1 d . . .
H9A H 0.0550 -0.1352 0.2581 0.056 Uiso 1 1 calc R . .
C10 C 0.06948(18) -0.3286(5) 0.25522(17) 0.0547(12) Uani 1 1 d . . .
H10A H 0.0485 -0.3496 0.2826 0.066 Uiso 1 1 calc R . .
C11 C 0.09619(19) -0.4280(4) 0.23166(18) 0.0556(12) Uani 1 1 d . . .
H11A H 0.0946 -0.5151 0.2436 0.067 Uiso 1 1 calc R . .
C12 C 0.12465(16) -0.3989(4) 0.19140(15) 0.0444(10) Uani 1 1 d . . .
H12A H 0.1424 -0.4666 0.1747 0.053 Uiso 1 1 calc R . .
C13 C 0.12829(15) -0.2690(4) 0.17395(15) 0.0387(10) Uani 1 1 d . . .
C14 C 0.15855(15) -0.2471(4) 0.12998(15) 0.0393(10) Uani 1 1 d . . .
H14A H 0.1752 -0.3199 0.1154 0.047 Uiso 1 1 calc R . .
C15 C 0.02301(16) -0.0412(4) 0.11202(15) 0.0400(10) Uani 1 1 d . . .
H15A H 0.0218 0.0006 0.1433 0.048 Uiso 1 1 calc R . .
C16 C -0.02322(16) -0.0964(4) 0.09199(16) 0.0480(11) Uani 1 1 d . . .
H16A H -0.0547 -0.0932 0.1098 0.058 Uiso 1 1 calc R . .
C17 C -0.02221(16) -0.1535(4) 0.04732(17) 0.0468(11) Uani 1 1 d . . .
H17A H -0.0530 -0.1922 0.0337 0.056 Uiso 1 1 calc R . .
C18 C 0.02429(16) -0.1564(3) 0.02064(15) 0.0385(10) Uani 1 1 d . . .
C19 C 0.02682(18) -0.2123(4) -0.02735(15) 0.0449(11) Uani 1 1 d . . .
H19A H -0.0037 -0.2505 -0.0419 0.054 Uiso 1 1 calc R . .
C20 C 0.07138(18) -0.2120(4) -0.05251(17) 0.0539(12) Uani 1 1 d . . .
H20A H 0.0728 -0.2536 -0.0838 0.065 Uiso 1 1 calc R . .
C21 C 0.11604(19) -0.1499(5) -0.03219(16) 0.0591(13) Uani 1 1 d . . .
H21A H 0.1468 -0.1463 -0.0511 0.071 Uiso 1 1 calc R . .
C22 C 0.11671(17) -0.0939(4) 0.01433(16) 0.0518(12) Uani 1 1 d . . .
C23 C 0.06991(15) -0.0996(3) 0.04242(14) 0.0336(9) Uani 1 1 d . . .
C24 C 0.16754(19) -0.0248(4) 0.03292(15) 0.0487(11) Uani 1 1 d . . .
H24A H 0.1893 0.0053 0.0049 0.058 Uiso 1 1 calc R . .
C25 C 0.19580(18) -0.1192(4) 0.06490(16) 0.0536(12) Uani 1 1 d . . .
H25A H 0.1981 -0.2049 0.0474 0.064 Uiso 1 1 calc R . .
C26 C 0.25341(17) -0.0706(5) 0.08014(15) 0.0498(11) Uani 1 1 d . . .
C27 C 0.27157(18) 0.0517(5) 0.06891(15) 0.0538(12) Uani 1 1 d . . .
H27A H 0.2506 0.1093 0.0494 0.065 Uiso 1 1 calc R . .
C28 C 0.32189(17) 0.0922(5) 0.08653(15) 0.0506(11) Uani 1 1 d . . .
H28A H 0.3343 0.1782 0.0810 0.061 Uiso 1 1 calc R . .
C29 C 0.35156(16) 0.0026(4) 0.11168(15) 0.0397(10) Uani 1 1 d . . .
C30 C 0.33349(16) -0.1220(4) 0.12157(16) 0.0486(11) Uani 1 1 d . . .
H30A H 0.3554 -0.1829 0.1386 0.058 Uiso 1 1 calc R . .
C31 C 0.28380(17) -0.1568(4) 0.10666(17) 0.0514(11) Uani 1 1 d . . .
H31A H 0.2705 -0.2405 0.1147 0.062 Uiso 1 1 calc R . .
C32 C 0.21566(17) 0.0130(4) 0.19629(15) 0.0445(10) Uani 1 1 d . . .
H32A H 0.2037 -0.0737 0.2013 0.053 Uiso 1 1 calc R . .
C33 C 0.25912(18) 0.0558(4) 0.22295(16) 0.0531(12) Uani 1 1 d . . .
H33A H 0.2764 -0.0010 0.2458 0.064 Uiso 1 1 calc R . .
C34 C 0.27730(18) 0.1817(4) 0.21625(17) 0.0541(12) Uani 1 1 d . . .
H34A H 0.3071 0.2130 0.2341 0.065 Uiso 1 1 calc R . .
C35 C 0.25092(17) 0.2594(4) 0.18307(16) 0.0508(11) Uani 1 1 d . . .
H35A H 0.2626 0.3461 0.1775 0.061 Uiso 1 1 calc R . .
C36 C 0.20769(16) 0.2129(4) 0.15774(15) 0.0421(10) Uani 1 1 d . . .
H36A H 0.1897 0.2694 0.1353 0.051 Uiso 1 1 calc R . .
O5 O 0.24146(18) -0.1211(3) 0.44489(14) 0.0954(14) Uani 1 1 d . . .
O6 O 0.25778(14) 0.0844(3) 0.45598(12) 0.0692(10) Uani 1 1 d . . .
O7 O 0.27464(15) -0.0037(3) 0.38696(13) 0.0751(11) Uani 1 1 d . . .
N6 N 0.25760(15) -0.0125(3) 0.42877(14) 0.0518(10) Uani 1 1 d . . .

loop_
_atom_site_aniso_label
_atom_site_aniso_U_11
_atom_site_aniso_U_22
_atom_site_aniso_U_33
_atom_site_aniso_U_23
_atom_site_aniso_U_13
_atom_site_aniso_U_12
Co1 0.0350(3) 0.0310(3) 0.0313(3) -0.0019(2) -0.0017(2) 0.0019(2)
O1 0.0382(16) 0.0323(14) 0.0393(15) -0.0035(12) 0.0011(12) 0.0045(12)
O2 0.0426(17) 0.0392(15) 0.0318(14) 0.0053(12) 0.0017(12) 0.0021(12)
O3 0.0463(19) 0.0599(19) 0.0598(19) -0.0070(16) -0.0073(15) 0.0111(16)
O4 0.052(2) 0.068(2) 0.080(2) 0.0095(19) 0.0061(17) -0.0138(18)
N1 0.0327(19) 0.0351(18) 0.0361(18) -0.0024(15) -0.0002(14) 0.0034(14)
N2 0.0357(19) 0.0299(17) 0.0321(17) 0.0043(14) -0.0015(14) 0.0048(14)
N3 0.036(2) 0.0316(17) 0.0327(17) 0.0009(14) -0.0020(14) 0.0046(14)
N4 0.0375(19) 0.0356(18) 0.0300(17) -0.0059(15) -0.0001(14) 0.0010(15)
N5 0.037(2) 0.050(2) 0.049(2) -0.0063(19) 0.0045(17) 0.0022(19)
C1 0.031(2) 0.038(2) 0.039(2) -0.0076(19) -0.0077(17) 0.0045(18)
C2 0.035(2) 0.042(2) 0.049(2) -0.007(2) -0.0029(19) 0.0060(19)
C3 0.046(3) 0.043(3) 0.057(3) -0.006(2) -0.005(2) 0.010(2)
C4 0.058(3) 0.042(2) 0.064(3) 0.007(2) -0.010(2) 0.017(2)
C5 0.053(3) 0.043(2) 0.044(2) 0.003(2) -0.008(2) 0.006(2)
C6 0.038(2) 0.037(2) 0.032(2) -0.0006(18) -0.0040(17) 0.0051(17)
C7 0.042(2) 0.039(2) 0.033(2) -0.0010(19) -0.0009(18) 0.0031(18)
C8 0.035(2) 0.047(2) 0.028(2) 0.0042(19) -0.0089(17) -0.0022(19)
C9 0.040(3) 0.058(3) 0.043(2) 0.007(2) -0.0027(19) -0.004(2)
C10 0.049(3) 0.063(3) 0.052(3) 0.019(3) -0.006(2) -0.014(2)
C11 0.061(3) 0.041(2) 0.065(3) 0.014(2) -0.010(3) -0.009(2)
C12 0.045(3) 0.040(2) 0.048(3) 0.001(2) -0.011(2) -0.0053(19)
C13 0.032(2) 0.038(2) 0.045(2) 0.0063(19) -0.0108(19) -0.0019(18)
C14 0.035(2) 0.034(2) 0.049(2) -0.0055(19) -0.0106(19) 0.0018(17)
C15 0.040(3) 0.039(2) 0.042(2) 0.0008(19) -0.0017(19) 0.0031(18)
C16 0.035(3) 0.058(3) 0.052(3) 0.001(2) 0.006(2) -0.004(2)
C17 0.035(3) 0.042(2) 0.062(3) 0.003(2) -0.007(2) -0.0037(19)
C18 0.045(3) 0.0257(19) 0.045(2) 0.0019(18) -0.009(2) 0.0043(17)
C19 0.052(3) 0.030(2) 0.052(3) -0.006(2) -0.018(2) 0.0051(19)
C20 0.050(3) 0.061(3) 0.050(3) -0.018(2) -0.009(2) 0.000(2)
C21 0.051(3) 0.075(3) 0.051(3) -0.016(3) -0.003(2) 0.006(2)
C22 0.044(3) 0.064(3) 0.047(3) -0.020(2) -0.006(2) 0.004(2)
C23 0.036(2) 0.0287(19) 0.036(2) -0.0010(17) -0.0048(18) 0.0007(17)
C24 0.066(3) 0.043(2) 0.037(2) -0.001(2) 0.009(2) 0.011(2)
C25 0.075(3) 0.041(2) 0.046(3) -0.005(2) 0.011(2) 0.018(2)
C26 0.046(3) 0.060(3) 0.043(2) -0.017(2) 0.005(2) -0.015(2)
C27 0.047(3) 0.080(3) 0.035(2) 0.006(2) 0.004(2) 0.019(3)
C28 0.045(3) 0.063(3) 0.044(2) 0.007(2) 0.012(2) 0.003(2)
C29 0.032(2) 0.047(3) 0.041(2) -0.0043(19) 0.0068(18) 0.0012(18)
C30 0.037(3) 0.049(3) 0.060(3) -0.013(2) -0.001(2) 0.005(2)
C31 0.043(3) 0.048(3) 0.063(3) -0.005(2) -0.004(2) 0.003(2)
C32 0.053(3) 0.039(2) 0.041(2) 0.0061(19) -0.008(2) 0.000(2)
C33 0.057(3) 0.052(3) 0.050(3) 0.001(2) -0.021(2) 0.004(2)
C34 0.048(3) 0.051(3) 0.062(3) -0.007(2) -0.025(2) -0.002(2)
C35 0.054(3) 0.040(2) 0.058(3) -0.007(2) -0.008(2) -0.003(2)
C36 0.039(3) 0.039(2) 0.047(2) -0.009(2) -0.0066(19) 0.0041(19)
O5 0.160(4) 0.048(2) 0.081(3) -0.0099(19) 0.049(3) -0.032(2)
O6 0.105(3) 0.0371(17) 0.066(2) -0.0111(17) 0.0255(19) -0.0127(18)
O7 0.100(3) 0.062(2) 0.064(2) -0.0186(18) 0.028(2) -0.0322(19)
N6 0.064(3) 0.039(2) 0.053(2) -0.001(2) 0.015(2) -0.0066(18)

loop_
_geom_bond_atom_site_label_1
_geom_bond_atom_site_label_2
_geom_bond_distance
_geom_bond_site_symmetry_2
_geom_bond_publ_flag
Co1 N1 1.870(3) . ?
Co1 O2 1.886(2) . ?
Co1 O1 1.893(2) . ?
Co1 N2 1.894(3) . ?
Co1 N3 1.953(3) . ?
Co1 N4 1.964(3) . ?
O1 C1 1.320(4) . ?
O2 C8 1.337(4) . ?
O3 N5 1.222(4) . ?
O4 N5 1.236(4) . ?
N1 C7 1.297(5) . ?
N1 C24 1.464(5) . ?
N2 C14 1.289(5) . ?
N2 C25 1.480(5) . ?
N3 C15 1.321(5) . ?
N3 C23 1.381(5) . ?
N4 C32 1.344(5) . ?
N4 C36 1.364(5) . ?
N5 C29 1.449(5) . ?
C1 C2 1.408(5) . ?
C1 C6 1.421(5) . ?
C2 C3 1.374(6) . ?
C3 C4 1.393(6) . ?
C4 C5 1.393(6) . ?
C5 C6 1.409(5) . ?
C6 C7 1.431(5) . ?
C8 C13 1.404(5) . ?
C8 C9 1.417(5) . ?
C9 C10 1.367(6) . ?
C10 C11 1.391(6) . ?
C11 C12 1.358(6) . ?
C12 C13 1.416(5) . ?
C13 C14 1.452(5) . ?
C15 C16 1.408(6) . ?
C16 C17 1.344(6) . ?
C17 C18 1.407(6) . ?
C18 C23 1.420(5) . ?
C18 C19 1.422(5) . ?
C19 C20 1.342(6) . ?
C20 C21 1.409(6) . ?
C21 C22 1.383(6) . ?
C22 C23 1.435(6) . ?
C22 C24 1.554(6) . ?
C24 C25 1.476(6) . ?
C25 C26 1.601(6) . ?
C26 C31 1.369(6) . ?
C26 C27 1.373(6) . ?
C27 C28 1.425(6) . ?
C28 C29 1.363(6) . ?
C29 C30 1.387(6) . ?
C30 C31 1.372(6) . ?
C32 C33 1.383(6) . ?
C33 C34 1.386(6) . ?
C34 C35 1.366(6) . ?
C35 C36 1.373(5) . ?
O5 N6 1.268(4) . ?
O6 N6 1.236(4) . ?
O7 N6 1.225(4) . ?
